data_1560376
loop_
_publ_author_name
'Al-Azzawi, Mohanad'
'Zeller, Matthias'
'Li, Dingqiang'
'Wagner, Timothy R.'

_publ_section_title
;
 Crystal chemistry of ordered rocksalt-type Ca 2 NF
;
_journal_name_full 'Journal of Solid State Chemistry'
_journal_page_first 126
_journal_page_last 131
_journal_paper_doi 10.1016/j.jssc.2017.07.017
_journal_volume 254
_journal_year 2017
_chemical_formula_sum 'Ca F0.6147 N0.4619'
_chemical_formula_weight 58.23
_space_group_crystal_system cubic
_space_group_IT_number 227
_space_group_name_Hall '-F 4vw 2vw 3'
_space_group_name_H-M_alt 'F d -3 m :2'
_atom_sites_solution_hydrogens .
_atom_sites_solution_primary direct
_atom_sites_solution_secondary difmap
_cell_angle_alpha 90
_cell_angle_beta 90
_cell_angle_gamma 90
_cell_formula_units_Z 32
_cell_length_a 10.0301(5)
_cell_length_b 10.0301(5)
_cell_length_c 10.0301(5)
_cell_measurement_reflns_used 5682
_cell_measurement_temperature 100(2)
_cell_measurement_theta_max 62.6072
_cell_measurement_theta_min 3.5183
_cell_volume 1009.06(9)
_computing_cell_refinement 'SAINT V8.34A (Bruker, 2014)'
_computing_data_collection 'Apex2 v2014.1-1 (Bruker, 2014)'
_computing_data_reduction 'SAINT V8.34A (Bruker, 2014)'
_computing_structure_refinement
;  
SHELXL-2013 (Sheldrick, 2013), 
SHELXLE Rev656 (H\"ubschle et al., 2011)
;
_computing_structure_solution 'SHELXS-97 (Sheldrick, 2008)'
_diffrn_ambient_temperature 100(2)
_diffrn_measured_fraction_theta_full 0.984
_diffrn_measured_fraction_theta_max 0.997
_diffrn_measurement_device_type 'Bruker AXS D8 Quest CMOS diffractometer'
_diffrn_measurement_method 'omega and phi scans'
_diffrn_radiation_monochromator 'laterally graded multilayer (Goebel) mirror'
_diffrn_radiation_type MoK\a
_diffrn_radiation_wavelength 0.71073
_diffrn_reflns_av_R_equivalents 0.0347
_diffrn_reflns_av_unetI/netI 0.0217
_diffrn_reflns_Laue_measured_fraction_full 0.984
_diffrn_reflns_Laue_measured_fraction_max 0.997
_diffrn_reflns_limit_h_max 17
_diffrn_reflns_limit_h_min -21
_diffrn_reflns_limit_k_max 22
_diffrn_reflns_limit_k_min -17
_diffrn_reflns_limit_l_max 22
_diffrn_reflns_limit_l_min -11
_diffrn_reflns_number 4544
_diffrn_reflns_point_group_measured_fraction_full 0.984
_diffrn_reflns_point_group_measured_fraction_max 0.997
_diffrn_reflns_theta_full 25.242
_diffrn_reflns_theta_max 51.801
_diffrn_reflns_theta_min 3.518
_diffrn_source 'I-mu-S microsource X-ray tube'
_exptl_absorpt_coefficient_mu 4.220
_exptl_absorpt_correction_T_max 0.7522
_exptl_absorpt_correction_T_min 0.5703
_exptl_absorpt_correction_type multi-scan
_exptl_absorpt_process_details 'Apex2 v2014.1-1 (Bruker, 2014)'
_exptl_crystal_colour yellow
_exptl_crystal_density_diffrn 3.066
_exptl_crystal_description block
_exptl_crystal_F_000 920
_exptl_crystal_size_max 0.170
_exptl_crystal_size_mid 0.070
_exptl_crystal_size_min 0.050
_refine_diff_density_max 1.278
_refine_diff_density_min -1.449
_refine_diff_density_rms 0.285
_refine_ls_extinction_coef 0.0031(6)
_refine_ls_extinction_expression Fc^*^=kFc[1+0.001xFc^2^\l^3^/sin(2\q)]^-1/4^
_refine_ls_extinction_method SHELXL
_refine_ls_goodness_of_fit_ref 1.347
_refine_ls_hydrogen_treatment undef
_refine_ls_matrix_type full
_refine_ls_number_parameters 17
_refine_ls_number_reflns 316
_refine_ls_number_restraints 2
_refine_ls_restrained_S_all 1.342
_refine_ls_R_factor_all 0.0294
_refine_ls_R_factor_gt 0.0293
_refine_ls_shift/su_max 0.025
_refine_ls_shift/su_mean 0.004
_refine_ls_structure_factor_coef Fsqd
_refine_ls_weighting_details 'w=1/[\s^2^(Fo^2^)+(0.0199P)^2^+5.2699P] where P=(Fo^2^+2Fc^2^)/3'
_refine_ls_weighting_scheme calc
_refine_ls_wR_factor_gt 0.0675
_refine_ls_wR_factor_ref 0.0675
_reflns_Friedel_coverage 0.000
_reflns_Friedel_fraction_full .
_reflns_Friedel_fraction_max .
_reflns_number_gt 315
_reflns_number_total 316
_reflns_threshold_expression 'I > 2\s(I)'
_cod_data_source_file JSSC-2017-254-126.cif
_cod_data_source_block Quest14mz237_0m
_cod_original_cell_volume 1009.06(15)
_cod_original_sg_symbol_H-M 'F d -3 m'
_cod_database_code 1560376
_shelx_space_group_comment
;
The symmetry employed for this shelxl refinement is uniquely defined
by the following loop, which should always be used as a source of
symmetry information in preference to the above space-group names.
They are only intended as comments.
;
_shelx_estimated_absorpt_t_min 0.534
_shelx_estimated_absorpt_t_max 0.817
_shelxl_version_number 2013-4

loop_
_space_group_symop_operation_xyz
'x, y, z'
'-x+3/4, -y+1/4, z+1/2'
'-x+1/4, y+1/2, -z+3/4'
'x+1/2, -y+3/4, -z+1/4'
'z, x, y'
'z+1/2, -x+3/4, -y+1/4'
'-z+3/4, -x+1/4, y+1/2'
'-z+1/4, x+1/2, -y+3/4'
'y, z, x'
'-y+1/4, z+1/2, -x+3/4'
'y+1/2, -z+3/4, -x+1/4'
'-y+3/4, -z+1/4, x+1/2'
'y+3/4, x+1/4, -z+1/2'
'-y, -x, -z'
'y+1/4, -x+1/2, z+3/4'
'-y+1/2, x+3/4, z+1/4'
'x+3/4, z+1/4, -y+1/2'
'-x+1/2, z+3/4, y+1/4'
'-x, -z, -y'
'x+1/4, -z+1/2, y+3/4'
'z+3/4, y+1/4, -x+1/2'
'z+1/4, -y+1/2, x+3/4'
'-z+1/2, y+3/4, x+1/4'
'-z, -y, -x'
'x, y+1/2, z+1/2'
'-x+3/4, -y+3/4, z+1'
'-x+1/4, y+1, -z+5/4'
'x+1/2, -y+5/4, -z+3/4'
'z, x+1/2, y+1/2'
'z+1/2, -x+5/4, -y+3/4'
'-z+3/4, -x+3/4, y+1'
'-z+1/4, x+1, -y+5/4'
'y, z+1/2, x+1/2'
'-y+1/4, z+1, -x+5/4'
'y+1/2, -z+5/4, -x+3/4'
'-y+3/4, -z+3/4, x+1'
'y+3/4, x+3/4, -z+1'
'-y, -x+1/2, -z+1/2'
'y+1/4, -x+1, z+5/4'
'-y+1/2, x+5/4, z+3/4'
'x+3/4, z+3/4, -y+1'
'-x+1/2, z+5/4, y+3/4'
'-x, -z+1/2, -y+1/2'
'x+1/4, -z+1, y+5/4'
'z+3/4, y+3/4, -x+1'
'z+1/4, -y+1, x+5/4'
'-z+1/2, y+5/4, x+3/4'
'-z, -y+1/2, -x+1/2'
'x+1/2, y, z+1/2'
'-x+5/4, -y+1/4, z+1'
'-x+3/4, y+1/2, -z+5/4'
'x+1, -y+3/4, -z+3/4'
'z+1/2, x, y+1/2'
'z+1, -x+3/4, -y+3/4'
'-z+5/4, -x+1/4, y+1'
'-z+3/4, x+1/2, -y+5/4'
'y+1/2, z, x+1/2'
'-y+3/4, z+1/2, -x+5/4'
'y+1, -z+3/4, -x+3/4'
'-y+5/4, -z+1/4, x+1'
'y+5/4, x+1/4, -z+1'
'-y+1/2, -x, -z+1/2'
'y+3/4, -x+1/2, z+5/4'
'-y+1, x+3/4, z+3/4'
'x+5/4, z+1/4, -y+1'
'-x+1, z+3/4, y+3/4'
'-x+1/2, -z, -y+1/2'
'x+3/4, -z+1/2, y+5/4'
'z+5/4, y+1/4, -x+1'
'z+3/4, -y+1/2, x+5/4'
'-z+1, y+3/4, x+3/4'
'-z+1/2, -y, -x+1/2'
'x+1/2, y+1/2, z'
'-x+5/4, -y+3/4, z+1/2'
'-x+3/4, y+1, -z+3/4'
'x+1, -y+5/4, -z+1/4'
'z+1/2, x+1/2, y'
'z+1, -x+5/4, -y+1/4'
'-z+5/4, -x+3/4, y+1/2'
'-z+3/4, x+1, -y+3/4'
'y+1/2, z+1/2, x'
'-y+3/4, z+1, -x+3/4'
'y+1, -z+5/4, -x+1/4'
'-y+5/4, -z+3/4, x+1/2'
'y+5/4, x+3/4, -z+1/2'
'-y+1/2, -x+1/2, -z'
'y+3/4, -x+1, z+3/4'
'-y+1, x+5/4, z+1/4'
'x+5/4, z+3/4, -y+1/2'
'-x+1, z+5/4, y+1/4'
'-x+1/2, -z+1/2, -y'
'x+3/4, -z+1, y+3/4'
'z+5/4, y+3/4, -x+1/2'
'z+3/4, -y+1, x+3/4'
'-z+1, y+5/4, x+1/4'
'-z+1/2, -y+1/2, -x'
'-x, -y, -z'
'x-3/4, y-1/4, -z-1/2'
'x-1/4, -y-1/2, z-3/4'
'-x-1/2, y-3/4, z-1/4'
'-z, -x, -y'
'-z-1/2, x-3/4, y-1/4'
'z-3/4, x-1/4, -y-1/2'
'z-1/4, -x-1/2, y-3/4'
'-y, -z, -x'
'y-1/4, -z-1/2, x-3/4'
'-y-1/2, z-3/4, x-1/4'
'y-3/4, z-1/4, -x-1/2'
'-y-3/4, -x-1/4, z-1/2'
'y, x, z'
'-y-1/4, x-1/2, -z-3/4'
'y-1/2, -x-3/4, -z-1/4'
'-x-3/4, -z-1/4, y-1/2'
'x-1/2, -z-3/4, -y-1/4'
'x, z, y'
'-x-1/4, z-1/2, -y-3/4'
'-z-3/4, -y-1/4, x-1/2'
'-z-1/4, y-1/2, -x-3/4'
'z-1/2, -y-3/4, -x-1/4'
'z, y, x'
'-x, -y+1/2, -z+1/2'
'x-3/4, y+1/4, -z'
'x-1/4, -y, z-1/4'
'-x-1/2, y-1/4, z+1/4'
'-z, -x+1/2, -y+1/2'
'-z-1/2, x-1/4, y+1/4'
'z-3/4, x+1/4, -y'
'z-1/4, -x, y-1/4'
'-y, -z+1/2, -x+1/2'
'y-1/4, -z, x-1/4'
'-y-1/2, z-1/4, x+1/4'
'y-3/4, z+1/4, -x'
'-y-3/4, -x+1/4, z'
'y, x+1/2, z+1/2'
'-y-1/4, x, -z-1/4'
'y-1/2, -x-1/4, -z+1/4'
'-x-3/4, -z+1/4, y'
'x-1/2, -z-1/4, -y+1/4'
'x, z+1/2, y+1/2'
'-x-1/4, z, -y-1/4'
'-z-3/4, -y+1/4, x'
'-z-1/4, y, -x-1/4'
'z-1/2, -y-1/4, -x+1/4'
'z, y+1/2, x+1/2'
'-x+1/2, -y, -z+1/2'
'x-1/4, y-1/4, -z'
'x+1/4, -y-1/2, z-1/4'
'-x, y-3/4, z+1/4'
'-z+1/2, -x, -y+1/2'
'-z, x-3/4, y+1/4'
'z-1/4, x-1/4, -y'
'z+1/4, -x-1/2, y-1/4'
'-y+1/2, -z, -x+1/2'
'y+1/4, -z-1/2, x-1/4'
'-y, z-3/4, x+1/4'
'y-1/4, z-1/4, -x'
'-y-1/4, -x-1/4, z'
'y+1/2, x, z+1/2'
'-y+1/4, x-1/2, -z-1/4'
'y, -x-3/4, -z+1/4'
'-x-1/4, -z-1/4, y'
'x, -z-3/4, -y+1/4'
'x+1/2, z, y+1/2'
'-x+1/4, z-1/2, -y-1/4'
'-z-1/4, -y-1/4, x'
'-z+1/4, y-1/2, -x-1/4'
'z, -y-3/4, -x+1/4'
'z+1/2, y, x+1/2'
'-x+1/2, -y+1/2, -z'
'x-1/4, y+1/4, -z-1/2'
'x+1/4, -y, z-3/4'
'-x, y-1/4, z-1/4'
'-z+1/2, -x+1/2, -y'
'-z, x-1/4, y-1/4'
'z-1/4, x+1/4, -y-1/2'
'z+1/4, -x, y-3/4'
'-y+1/2, -z+1/2, -x'
'y+1/4, -z, x-3/4'
'-y, z-1/4, x-1/4'
'y-1/4, z+1/4, -x-1/2'
'-y-1/4, -x+1/4, z-1/2'
'y+1/2, x+1/2, z'
'-y+1/4, x, -z-3/4'
'y, -x-1/4, -z-1/4'
'-x-1/4, -z+1/4, y-1/2'
'x, -z-1/4, -y-1/4'
'x+1/2, z+1/2, y'
'-x+1/4, z, -y-3/4'
'-z-1/4, -y+1/4, x-1/2'
'-z+1/4, y, -x-3/4'
'z, -y-1/4, -x-1/4'
'z+1/2, y+1/2, x'

loop_
_atom_site_label
_atom_site_type_symbol
_atom_site_fract_x
_atom_site_fract_y
_atom_site_fract_z
_atom_site_U_iso_or_equiv
_atom_site_adp_type
_atom_site_occupancy
_atom_site_site_symmetry_order
_atom_site_calc_flag
_atom_site_refinement_flags_posn
_atom_site_refinement_flags_adp
_atom_site_refinement_flags_occupancy
_atom_site_disorder_assembly
_atom_site_disorder_group
F1 F 0.2500 0.7500 0.5000 0.0120(5) Uani 0.61769(19) 12 d S T P . .
F1B F 0.2831(5) 0.7831(5) 0.4669(5) 0.0111(8) Uani 0.21315(8) 6 d S T P . .
F2 F 0.3750 0.8750 0.3750 0.0074(14) Uani 0.21317(8) 24 d S T P . .
N1 N 0.5000 0.5000 0.5000 0.0058(2) Uani 0.92469(7) 12 d S T P . .
F3 F 0.5000 0.5000 0.5000 0.0058(2) Uani 0.07529(12) 12 d S T P . .
Ca Ca 0.50990(2) 0.74010(2) 0.50990(2) 0.00511(9) Uani 1 6 d S T P . .

loop_
_atom_site_aniso_label
_atom_site_aniso_U_11
_atom_site_aniso_U_22
_atom_site_aniso_U_33
_atom_site_aniso_U_23
_atom_site_aniso_U_13
_atom_site_aniso_U_12
F1 0.0120(5) 0.0120(5) 0.0120(5) 0.0007(6) 0.0007(6) -0.0007(6)
F1B 0.0111(8) 0.0111(8) 0.0111(8) -0.0026(12) -0.0026(12) 0.0026(12)
F2 0.0074(14) 0.0074(14) 0.0074(14) 0.000 0.000 0.000
N1 0.0058(2) 0.0058(2) 0.0058(2) 0.0001(3) 0.0001(3) 0.0001(3)
F3 0.0058(2) 0.0058(2) 0.0058(2) 0.0001(3) 0.0001(3) 0.0001(3)
Ca 0.00511(9) 0.00511(9) 0.00511(9) 0.00029(4) -0.00029(4) 0.00029(4)

loop_
_atom_type_symbol
_atom_type_description
_atom_type_scat_dispersion_real
_atom_type_scat_dispersion_imag
_atom_type_scat_source
Ca Ca 0.2262 0.3064 'International Tables Vol C Tables 4.2.6.8 and 6.1.1.4'
F F 0.0171 0.0103 'International Tables Vol C Tables 4.2.6.8 and 6.1.1.4'
N N 0.0061 0.0033 'International Tables Vol C Tables 4.2.6.8 and 6.1.1.4'

loop_
_geom_angle_atom_site_label_1
_geom_angle_atom_site_label_2
_geom_angle_atom_site_label_3
_geom_angle
_geom_angle_site_symmetry_1
_geom_angle_site_symmetry_3
F1B F1 F1B 180.0(8) . 169_566
F1B F1 Ca 122.180(6) . 99_576
F1B F1 Ca 57.820(6) 169_566 99_576
F1B F1 Ca 57.820(6) . 75_545
F1B F1 Ca 122.180(6) 169_566 75_545
Ca F1 Ca 180.0 99_576 75_545
F1B F1 Ca 122.180(6) . 169_566
F1B F1 Ca 57.820(6) 169_566 169_566
Ca F1 Ca 94.274(8) 99_576 169_566
Ca F1 Ca 85.726(8) 75_545 169_566
F1B F1 Ca 57.820(6) . 26_564
F1B F1 Ca 122.180(6) 169_566 26_564
Ca F1 Ca 85.726(8) 99_576 26_564
Ca F1 Ca 94.274(8) 75_545 26_564
Ca F1 Ca 85.726(8) 169_566 26_564
F1B F1 Ca 122.180(6) . 146_556
F1B F1 Ca 57.820(6) 169_566 146_556
Ca F1 Ca 94.274(8) 99_576 146_556
Ca F1 Ca 85.726(8) 75_545 146_556
Ca F1 Ca 94.274(8) 169_566 146_556
Ca F1 Ca 180.0 26_564 146_556
F1B F1 Ca 57.820(6) . .
F1B F1 Ca 122.180(6) 169_566 .
Ca F1 Ca 85.725(8) 99_576 .
Ca F1 Ca 94.275(8) 75_545 .
Ca F1 Ca 180.0 169_566 .
Ca F1 Ca 94.275(8) 26_564 .
Ca F1 Ca 85.725(8) 146_556 .
F1 F1B F1B 0.0(8) . 169_566
F1 F1B F2 180.0(15) . .
F1B F1B F2 180.0(12) 169_566 .
F1 F1B Ca 110.25(18) . 75_545
F1B F1B Ca 110.25(18) 169_566 75_545
F2 F1B Ca 69.75(18) . 75_545
F1 F1B Ca 110.25(18) . 26_564
F1B F1B Ca 110.25(18) 169_566 26_564
F2 F1B Ca 69.75(18) . 26_564
Ca F1B Ca 108.68(19) 75_545 26_564
F1 F1B Ca 110.25(18) . .
F1B F1B Ca 110.25(18) 169_566 .
F2 F1B Ca 69.75(18) . .
Ca F1B Ca 108.68(19) 75_545 .
Ca F1B Ca 108.68(19) 26_564 .
F1 F1B Ca 48.34(12) . 169_566
F1B F1B Ca 48.34(12) 169_566 169_566
F2 F1B Ca 131.66(12) . 169_566
Ca F1B Ca 83.08(7) 75_545 169_566
Ca F1B Ca 83.08(7) 26_564 169_566
Ca F1B Ca 158.6(3) . 169_566
F1 F1B Ca 48.34(12) . 146_556
F1B F1B Ca 48.34(12) 169_566 146_556
F2 F1B Ca 131.66(12) . 146_556
Ca F1B Ca 83.08(7) 75_545 146_556
Ca F1B Ca 158.6(3) 26_564 146_556
Ca F1B Ca 83.08(7) . 146_556
Ca F1B Ca 80.64(18) 169_566 146_556
F1 F1B Ca 48.34(12) . 99_576
F1B F1B Ca 48.34(11) 169_566 99_576
F2 F1B Ca 131.66(12) . 99_576
Ca F1B Ca 158.6(3) 75_545 99_576
Ca F1B Ca 83.08(7) 26_564 99_576
Ca F1B Ca 83.08(7) . 99_576
Ca F1B Ca 80.64(18) 169_566 99_576
Ca F1B Ca 80.64(18) 146_556 99_576
F1B F2 F1B 109.471(1) 26_564 52_465
F1B F2 F1B 109.471(2) 26_564 75_545
F1B F2 F1B 109.471(1) 52_465 75_545
F1B F2 F1B 109.5 26_564 .
F1B F2 F1B 109.471(1) 52_465 .
F1B F2 F1B 109.471(1) 75_545 .
F1B F2 Ca 180.00(14) 26_564 75_545
F1B F2 Ca 70.529(1) 52_465 75_545
F1B F2 Ca 70.529(1) 75_545 75_545
F1B F2 Ca 70.529(1) . 75_545
F1B F2 Ca 70.529(1) 26_564 26_564
F1B F2 Ca 70.5 52_465 26_564
F1B F2 Ca 180.00(14) 75_545 26_564
F1B F2 Ca 70.5 . 26_564
Ca F2 Ca 109.5 75_545 26_564
F1B F2 Ca 70.5 26_564 52_465
F1B F2 Ca 70.529(1) 52_465 52_465
F1B F2 Ca 70.5 75_545 52_465
F1B F2 Ca 180.00(14) . 52_465
Ca F2 Ca 109.5 75_545 52_465
Ca F2 Ca 109.5 26_564 52_465
F1B F2 Ca 70.5 26_564 .
F1B F2 Ca 180.00(14) 52_465 .
F1B F2 Ca 70.5 75_545 .
F1B F2 Ca 70.529(1) . .
Ca F2 Ca 109.5 75_545 .
Ca F2 Ca 109.5 26_564 .
Ca F2 Ca 109.5 52_465 .
Ca N1 Ca 94.813(10) . 172_655
Ca N1 Ca 85.187(10) . 76_456
Ca N1 Ca 180.0 172_655 76_456
Ca N1 Ca 85.187(10) . 50_564
Ca N1 Ca 94.813(10) 172_655 50_564
Ca N1 Ca 85.187(10) 76_456 50_564
Ca N1 Ca 94.813(10) . 146_556
Ca N1 Ca 85.187(10) 172_655 146_556
Ca N1 Ca 94.813(10) 76_456 146_556
Ca N1 Ca 180.0 50_564 146_556
Ca N1 Ca 180.0 . 97_666
Ca N1 Ca 85.187(10) 172_655 97_666
Ca N1 Ca 94.813(10) 76_456 97_666
Ca N1 Ca 94.813(10) 50_564 97_666
Ca N1 Ca 85.187(10) 146_556 97_666
F2 Ca F1B 39.72(18) . 75_545
F2 Ca F1B 39.72(18) . 26_564
F1B Ca F1B 67.2(3) 75_545 26_564
F2 Ca F1B 39.72(18) . .
F1B Ca F1B 67.2(3) 75_545 .
F1B Ca F1B 67.2(3) 26_564 .
F2 Ca F3 121.926(7) . 50_564
F1B Ca F3 97.79(12) 75_545 50_564
F1B Ca F3 97.79(12) 26_564 50_564
F1B Ca F3 161.64(19) . 50_564
F2 Ca N1 121.926(7) . 50_564
F1B Ca N1 97.79(12) 75_545 50_564
F1B Ca N1 97.79(12) 26_564 50_564
F1B Ca N1 161.64(19) . 50_564
F3 Ca N1 0.0 50_564 50_564
F2 Ca N1 121.926(7) . .
F1B Ca N1 97.79(12) 75_545 .
F1B Ca N1 161.64(19) 26_564 .
F1B Ca N1 97.79(12) . .
F3 Ca N1 94.619(9) 50_564 .
N1 Ca N1 94.619(9) 50_564 .
F2 Ca F3 121.926(7) . 76_456
F1B Ca F3 161.64(18) 75_545 76_456
F1B Ca F3 97.79(12) 26_564 76_456
F1B Ca F3 97.79(12) . 76_456
F3 Ca F3 94.619(9) 50_564 76_456
N1 Ca F3 94.619(9) 50_564 76_456
N1 Ca F3 94.619(9) . 76_456
F2 Ca N1 121.926(7) . 76_456
F1B Ca N1 161.64(18) 75_545 76_456
F1B Ca N1 97.79(12) 26_564 76_456
F1B Ca N1 97.79(12) . 76_456
F3 Ca N1 94.619(9) 50_564 76_456
N1 Ca N1 94.619(9) 50_564 76_456
N1 Ca N1 94.619(9) . 76_456
F3 Ca N1 0.0 76_456 76_456
F2 Ca F1 51.651(6) . .
F1B Ca F1 76.90(13) 75_545 .
F1B Ca F1 76.90(13) 26_564 .
F1B Ca F1 11.93(18) . .
F3 Ca F1 173.576(12) 50_564 .
N1 Ca F1 173.576(12) 50_564 .
N1 Ca F1 89.731(1) . .
F3 Ca F1 89.731(1) 76_456 .
N1 Ca F1 89.731(1) 76_456 .
F2 Ca F1 51.651(6) . 75_545
F1B Ca F1 11.93(18) 75_545 75_545
F1B Ca F1 76.90(13) 26_564 75_545
F1B Ca F1 76.90(13) . 75_545
F3 Ca F1 89.731(1) 50_564 75_545
N1 Ca F1 89.731(1) 50_564 75_545
N1 Ca F1 89.731(1) . 75_545
F3 Ca F1 173.576(12) 76_456 75_545
N1 Ca F1 173.576(12) 76_456 75_545
F1 Ca F1 85.558(8) . 75_545

loop_
_geom_bond_atom_site_label_1
_geom_bond_atom_site_label_2
_geom_bond_distance
_geom_bond_site_symmetry_2
F1 F1B 0.575(8) .
F1 F1B 0.575(8) 169_566
F1 Ca 2.6106(2) 99_576
F1 Ca 2.6106(2) 75_545
F1 Ca 2.6106(2) 169_566
F1 Ca 2.6106(2) 26_564
F1 Ca 2.6106(2) 146_556
F1 Ca 2.6107(2) .
F1B F1B 1.151(16) 169_566
F1B F2 1.596(8) .
F1B Ca 2.355(3) 75_545
F1B Ca 2.355(3) 26_564
F1B Ca 2.355(3) .
F1B Ca 2.957(5) 169_566
F1B Ca 2.957(5) 146_556
F1B Ca 2.957(5) 99_576
F2 F1B 1.596(8) 26_564
F2 F1B 1.596(8) 52_465
F2 F1B 1.596(8) 75_545
F2 Ca 2.3436(3) 75_545
F2 Ca 2.3436(3) 26_564
F2 Ca 2.3436(3) 52_465
F2 Ca 2.3436(3) .
N1 Ca 2.4123(2) .
N1 Ca 2.4123(2) 172_655
N1 Ca 2.4123(2) 76_456
N1 Ca 2.4123(2) 50_564
N1 Ca 2.4123(2) 146_556
N1 Ca 2.4123(2) 97_666
Ca F1B 2.355(3) 75_545
Ca F1B 2.355(3) 26_564
Ca F3 2.4123(2) 50_564
Ca N1 2.4123(2) 50_564
Ca F3 2.4123(2) 76_456
Ca N1 2.4123(2) 76_456
Ca F1 2.6107(2) 75_545
